data_4517476
loop_
_publ_author_name
'Takahashi, Toshifumi'
'Kurahashi, Takuya'
'Matsubara, Seijiro'

_publ_section_title
;
 Nickel-Catalyzed Intermolecular Carbobromination of Alkynes
;
_journal_issue 6
_journal_name_full 'ACS Catalysis'
_journal_page_first 3773
_journal_page_last 3777
_journal_paper_doi 10.1021/acscatal.0c00980
_journal_volume 10
_journal_year 2020
_chemical_formula_moiety 'C23 H33 Br O'
_chemical_formula_sum 'C23 H33 Br O'
_chemical_formula_weight 405.42
_space_group_IT_number 14
_space_group_name_Hall '-P 2ybc'
_space_group_name_H-M_alt 'P 1 21/c 1'
_symmetry_cell_setting monoclinic
_symmetry_Int_Tables_number 14
_symmetry_space_group_name_Hall '-P 2ybc'
_symmetry_space_group_name_H-M 'P 1 21/c 1'
_atom_sites_solution_hydrogens geom
_atom_sites_solution_primary direct
_atom_sites_solution_secondary difmap
_cell_angle_alpha 90.0000
_cell_angle_beta 97.264(7)
_cell_angle_gamma 90.0000
_cell_formula_units_Z 4
_cell_length_a 15.7036(16)
_cell_length_b 13.5822(14)
_cell_length_c 9.9735(10)
_cell_measurement_reflns_used 14092
_cell_measurement_temperature 293
_cell_measurement_theta_max 27.60
_cell_measurement_theta_min 3.00
_cell_volume 2110.2(4)
_computing_cell_refinement 'CrystalClear-SM Auto 2.0 r15'
_computing_data_collection 'CrystalClear-SM Auto 2.0 r15 (Rigaku, 2011)'
_computing_data_reduction 'CrystalClear-SM Auto 2.0 r15'
_computing_molecular_graphics 'CrystalStructure 4.0'
_computing_publication_material 'CrystalStructure 4.0 (Rigaku, 2010)'
_computing_structure_refinement 'SHELXL97 (Sheldrick, 2008)'
_computing_structure_solution 'SHELXS97 (Sheldrick, 2008)'
_diffrn_ambient_temperature 293
_diffrn_detector_area_resol_mean 6.827
_diffrn_measured_fraction_theta_full 0.987
_diffrn_measured_fraction_theta_max 0.987
_diffrn_measurement_device_type 'Rigaku XtaLAB mini'
_diffrn_measurement_method \w
_diffrn_radiation_type 'Mo K\a'
_diffrn_radiation_wavelength 0.71075
_diffrn_reflns_av_R_equivalents 0.1210
_diffrn_reflns_limit_h_max 20
_diffrn_reflns_limit_h_min -20
_diffrn_reflns_limit_k_max 17
_diffrn_reflns_limit_k_min -17
_diffrn_reflns_limit_l_max 12
_diffrn_reflns_limit_l_min -12
_diffrn_reflns_number 17707
_diffrn_reflns_theta_full 27.48
_diffrn_reflns_theta_max 27.48
_diffrn_standards_number 0
_exptl_absorpt_coefficient_mu 1.961
_exptl_absorpt_correction_T_max 0.806
_exptl_absorpt_correction_T_min 0.613
_exptl_absorpt_correction_type multi-scan
_exptl_absorpt_process_details 'REQAB (Rigaku, 1998)'
_exptl_crystal_colour colorless
_exptl_crystal_density_diffrn 1.276
_exptl_crystal_density_method 'not measured'
_exptl_crystal_description prism
_exptl_crystal_F_000 856.00
_exptl_crystal_size_max 0.340
_exptl_crystal_size_mid 0.140
_exptl_crystal_size_min 0.110
_refine_diff_density_max 0.720
_refine_diff_density_min -0.690
_refine_ls_extinction_method none
_refine_ls_goodness_of_fit_ref 1.035
_refine_ls_hydrogen_treatment constr
_refine_ls_number_parameters 226
_refine_ls_number_reflns 4778
_refine_ls_number_restraints 0
_refine_ls_R_factor_gt 0.0604
_refine_ls_shift/su_max 0.000
_refine_ls_structure_factor_coef Fsqd
_refine_ls_weighting_details 'w = 1/[\s^2^(Fo^2^)+(0.0471P)^2^+1.6357P] where P=(Fo^2^+2Fc^2^)/3'
_refine_ls_weighting_scheme calc
_refine_ls_wR_factor_ref 0.1311
_reflns_number_gt 3253
_reflns_number_total 4778
_reflns_threshold_expression F^2^>2.0\s(F^2^)
_cod_data_source_file cs0c00980_si_002.cif
_cod_data_source_block 2019_05_28_1_A
_cod_depositor_comments
;Adding full bibliography for 4517476--4517477.cif.

 Adding full bibliography for 4517476--4517477.cif.
;
_cod_database_code 4517476

loop_
_symmetry_equiv_pos_site_id
_symmetry_equiv_pos_as_xyz
1 +X,+Y,+Z
2 -X,1/2+Y,1/2-Z
3 -X,-Y,-Z
4 +X,1/2-Y,1/2+Z

loop_
_atom_site_label
_atom_site_type_symbol
_atom_site_fract_x
_atom_site_fract_y
_atom_site_fract_z
_atom_site_U_iso_or_equiv
_atom_site_adp_type
_atom_site_occupancy
_atom_site_symmetry_multiplicity
_atom_site_calc_flag
_atom_site_refinement_flags
_atom_site_disorder_assembly
_atom_site_disorder_group
Br1 Br 0.54946(3) 0.59184(3) 0.80240(4) 0.03725(14) Uani 1.0 4 d . . .
O8 O 0.20267(19) 0.2839(3) 0.8491(4) 0.0633(10) Uani 1.0 4 d . . .
C4 C 0.5729(3) 0.4076(3) 0.6811(4) 0.0274(8) Uani 1.0 4 d . . .
C5 C 0.3373(3) 0.3456(3) 0.5944(4) 0.0302(8) Uani 1.0 4 d . . .
C6 C 0.3111(3) 0.3348(3) 0.7225(4) 0.0272(8) Uani 1.0 4 d . . .
C7 C 0.7361(3) 0.0878(3) 0.7694(5) 0.0417(10) Uani 1.0 4 d . . .
C9 C 0.6508(3) 0.2471(3) 0.7219(4) 0.0326(9) Uani 1.0 4 d . . .
C10 C 0.6129(3) 0.4890(3) 0.7265(4) 0.0297(8) Uani 1.0 4 d . . .
C11 C 0.4819(3) 0.3844(3) 0.6951(4) 0.0264(8) Uani 1.0 4 d . . .
C12 C 0.3715(3) 0.3472(3) 0.8358(4) 0.0298(9) Uani 1.0 4 d . . .
C13 C 0.6197(3) 0.3250(3) 0.6180(4) 0.0292(8) Uani 1.0 4 d . . .
C14 C 0.4217(3) 0.3686(3) 0.5818(4) 0.0303(9) Uani 1.0 4 d . . .
C15 C 0.6933(3) 0.1591(3) 0.6627(4) 0.0368(10) Uani 1.0 4 d . . .
C16 C 0.4552(3) 0.3724(3) 0.8234(4) 0.0287(8) Uani 1.0 4 d . . .
C17 C 0.2205(3) 0.3124(3) 0.7411(4) 0.0351(9) Uani 1.0 4 d . . .
C18 C 0.7067(3) 0.5148(3) 0.7320(4) 0.0355(9) Uani 1.0 4 d . . .
C19 C 0.7564(3) 0.4914(4) 0.8702(4) 0.0410(10) Uani 1.0 4 d . . .
C20 C 0.8123(3) 0.1315(4) 0.8599(5) 0.0406(10) Uani 1.0 4 d . . .
C21 C 0.9630(3) 0.2061(4) 0.8647(6) 0.0601(14) Uani 1.0 4 d . . .
C22 C 0.1512(3) 0.3286(4) 0.6257(5) 0.0436(11) Uani 1.0 4 d . . .
C23 C 0.8506(3) 0.5238(4) 0.8874(6) 0.0609(14) Uani 1.0 4 d . . .
C24 C 0.8901(3) 0.1479(4) 0.7873(5) 0.0517(12) Uani 1.0 4 d . . .
C25 C 0.9404(3) 0.3153(4) 0.8930(5) 0.0599(14) Uani 1.0 4 d . . .
C28 C 0.9063(3) 0.3725(4) 0.7682(6) 0.0594(14) Uani 1.0 4 d . . .
C29 C 0.9042(3) 0.4840(5) 0.7844(6) 0.0701(17) Uani 1.0 4 d . . .
H5 H 0.2978 0.3373 0.5174 0.0363 Uiso 1.0 4 calc R . .
H7A H 0.6937 0.0660 0.8257 0.0500 Uiso 1.0 4 calc R . .
H7B H 0.7555 0.0304 0.7240 0.0500 Uiso 1.0 4 calc R . .
H9A H 0.6023 0.2240 0.7646 0.0391 Uiso 1.0 4 calc R . .
H9B H 0.6914 0.2769 0.7914 0.0391 Uiso 1.0 4 calc R . .
H12 H 0.3551 0.3383 0.9214 0.0358 Uiso 1.0 4 calc R . .
H13A H 0.5813 0.2950 0.5455 0.0350 Uiso 1.0 4 calc R . .
H13B H 0.6684 0.3520 0.5794 0.0350 Uiso 1.0 4 calc R . .
H14 H 0.4387 0.3737 0.4961 0.0364 Uiso 1.0 4 calc R . .
H15A H 0.7361 0.1830 0.6087 0.0441 Uiso 1.0 4 calc R . .
H15B H 0.6503 0.1236 0.6031 0.0441 Uiso 1.0 4 calc R . .
H16 H 0.4943 0.3815 0.9006 0.0345 Uiso 1.0 4 calc R . .
H18A H 0.7122 0.5844 0.7131 0.0426 Uiso 1.0 4 calc R . .
H18B H 0.7313 0.4782 0.6629 0.0426 Uiso 1.0 4 calc R . .
H19A H 0.7542 0.4209 0.8851 0.0492 Uiso 1.0 4 calc R . .
H19B H 0.7278 0.5232 0.9394 0.0492 Uiso 1.0 4 calc R . .
H20A H 0.7952 0.1939 0.8955 0.0487 Uiso 1.0 4 calc R . .
H20B H 0.8278 0.0877 0.9358 0.0487 Uiso 1.0 4 calc R . .
H21A H 1.0117 0.2052 0.8137 0.0721 Uiso 1.0 4 calc R . .
H21B H 0.9804 0.1736 0.9503 0.0721 Uiso 1.0 4 calc R . .
H22A H 0.0967 0.3111 0.6529 0.0523 Uiso 1.0 4 calc R . .
H22B H 0.1621 0.2884 0.5505 0.0523 Uiso 1.0 4 calc R . .
H22C H 0.1504 0.3967 0.5996 0.0523 Uiso 1.0 4 calc R . .
H23A H 0.8524 0.5952 0.8841 0.0730 Uiso 1.0 4 calc R . .
H23B H 0.8769 0.5039 0.9765 0.0730 Uiso 1.0 4 calc R . .
H24A H 0.8717 0.1819 0.7031 0.0620 Uiso 1.0 4 calc R . .
H24B H 0.9122 0.0842 0.7647 0.0620 Uiso 1.0 4 calc R . .
H25A H 0.8978 0.3164 0.9555 0.0718 Uiso 1.0 4 calc R . .
H25B H 0.9915 0.3479 0.9365 0.0718 Uiso 1.0 4 calc R . .
H28A H 0.8485 0.3500 0.7380 0.0713 Uiso 1.0 4 calc R . .
H28B H 0.9413 0.3571 0.6975 0.0713 Uiso 1.0 4 calc R . .
H29A H 0.9627 0.5069 0.8083 0.0842 Uiso 1.0 4 calc R . .
H29B H 0.8831 0.5125 0.6973 0.0842 Uiso 1.0 4 calc R . .

loop_
_atom_site_aniso_label
_atom_site_aniso_U_11
_atom_site_aniso_U_22
_atom_site_aniso_U_33
_atom_site_aniso_U_12
_atom_site_aniso_U_13
_atom_site_aniso_U_23
Br1 0.0467(3) 0.0304(3) 0.0350(3) 0.00212(19) 0.00654(16) -0.00431(17)
O8 0.0357(18) 0.106(3) 0.048(2) -0.0101(18) 0.0048(16) 0.0281(19)
C4 0.0304(19) 0.031(2) 0.0212(18) 0.0035(16) 0.0052(15) 0.0009(15)
C5 0.032(2) 0.032(3) 0.026(2) 0.0034(15) -0.0015(17) -0.0013(15)
C6 0.0265(19) 0.027(2) 0.027(2) 0.0031(14) 0.0015(16) 0.0021(15)
C7 0.042(3) 0.030(3) 0.053(3) 0.0006(18) 0.008(2) -0.0010(19)
C9 0.033(2) 0.028(3) 0.037(3) -0.0003(15) 0.0042(18) -0.0004(16)
C10 0.034(2) 0.034(3) 0.0214(19) 0.0056(16) 0.0056(16) 0.0047(15)
C11 0.0277(18) 0.025(2) 0.026(2) 0.0040(14) 0.0025(16) 0.0000(14)
C12 0.034(2) 0.034(3) 0.021(2) 0.0045(16) 0.0043(17) 0.0010(15)
C13 0.0253(19) 0.035(3) 0.028(2) -0.0003(15) 0.0056(16) -0.0070(16)
C14 0.033(2) 0.039(3) 0.0197(19) 0.0013(16) 0.0058(16) 0.0017(15)
C15 0.033(2) 0.032(3) 0.046(3) -0.0022(16) 0.0043(19) -0.0118(18)
C16 0.029(2) 0.034(2) 0.0228(19) -0.0004(15) -0.0003(16) -0.0009(15)
C17 0.033(3) 0.037(3) 0.035(3) 0.0021(17) 0.0032(18) -0.0002(17)
C18 0.034(3) 0.038(3) 0.035(3) -0.0060(17) 0.0073(18) 0.0031(17)
C19 0.035(3) 0.046(3) 0.042(3) -0.0044(18) 0.0022(19) 0.0008(19)
C20 0.042(3) 0.038(3) 0.042(3) 0.0064(18) 0.006(2) 0.0033(18)
C21 0.032(3) 0.076(4) 0.071(4) 0.001(3) 0.002(3) 0.002(3)
C22 0.030(3) 0.060(3) 0.040(3) -0.0010(19) 0.0003(19) -0.003(2)
C23 0.047(3) 0.047(4) 0.083(4) -0.020(3) -0.012(3) -0.001(3)
C24 0.035(3) 0.061(4) 0.060(4) 0.007(2) 0.009(3) -0.010(3)
C25 0.044(3) 0.079(4) 0.054(4) -0.018(3) -0.004(3) -0.000(3)
C28 0.036(3) 0.082(4) 0.063(4) -0.002(3) 0.016(3) 0.011(3)
C29 0.034(3) 0.083(5) 0.094(5) -0.022(3) 0.008(3) 0.026(4)

loop_
_atom_type_symbol
_atom_type_description
_atom_type_scat_dispersion_real
_atom_type_scat_dispersion_imag
_atom_type_scat_source
C C 0.0033 0.0016
;
International Tables for Crystallography
(1992, Vol. C, Tables 4.2.6.8 and 6.1.1.4)
;
H H 0.0000 0.0000
;
International Tables for Crystallography
(1992, Vol. C, Table 6.1.1.4)
;
Br Br -0.2901 2.4595
;
International Tables for Crystallography
(1992, Vol. C, Tables 4.2.6.8 and 6.1.1.4)
;
O O 0.0106 0.0060
;
International Tables for Crystallography
(1992, Vol. C, Tables 4.2.6.8 and 6.1.1.4)
;

loop_
_geom_angle_atom_site_label_1
_geom_angle_atom_site_label_2
_geom_angle_atom_site_label_3
_geom_angle
_geom_angle_publ_flag
_geom_angle_site_symmetry_1
_geom_angle_site_symmetry_2
_geom_angle_site_symmetry_3
C10 C4 C11 124.4(4) yes . . .
C10 C4 C13 121.7(4) yes . . .
C11 C4 C13 113.7(3) yes . . .
C6 C5 C14 120.1(4) yes . . .
C5 C6 C12 118.8(4) yes . . .
C5 C6 C17 122.1(3) yes . . .
C12 C6 C17 119.2(4) yes . . .
C15 C7 C20 114.1(4) yes . . .
C13 C9 C15 113.7(4) yes . . .
Br1 C10 C4 119.6(3) yes . . .
Br1 C10 C18 111.6(3) yes . . .
C4 C10 C18 128.7(4) yes . . .
C4 C11 C14 121.1(4) yes . . .
C4 C11 C16 120.7(3) yes . . .
C14 C11 C16 118.1(4) yes . . .
C6 C12 C16 121.1(4) yes . . .
C4 C13 C9 111.2(3) yes . . .
C5 C14 C11 121.4(4) yes . . .
C7 C15 C9 113.8(4) yes . . .
C11 C16 C12 120.5(4) yes . . .
O8 C17 C6 120.6(4) yes . . .
O8 C17 C22 120.2(4) yes . . .
C6 C17 C22 119.1(4) yes . . .
C10 C18 C19 111.7(4) yes . . .
C18 C19 C23 114.6(4) yes . . .
C7 C20 C24 113.2(4) yes . . .
C24 C21 C25 114.4(4) yes . . .
C19 C23 C29 115.7(5) yes . . .
C20 C24 C21 115.9(5) yes . . .
C21 C25 C28 114.0(5) yes . . .
C25 C28 C29 115.8(5) yes . . .
C23 C29 C28 116.8(5) yes . . .
C6 C5 H5 119.941 no . . .
C14 C5 H5 119.933 no . . .
C15 C7 H7A 108.732 no . . .
C15 C7 H7B 108.725 no . . .
C20 C7 H7A 108.739 no . . .
C20 C7 H7B 108.733 no . . .
H7A C7 H7B 107.627 no . . .
C13 C9 H9A 108.831 no . . .
C13 C9 H9B 108.820 no . . .
C15 C9 H9A 108.831 no . . .
C15 C9 H9B 108.836 no . . .
H9A C9 H9B 107.691 no . . .
C6 C12 H12 119.430 no . . .
C16 C12 H12 119.429 no . . .
C4 C13 H13A 109.379 no . . .
C4 C13 H13B 109.382 no . . .
C9 C13 H13A 109.379 no . . .
C9 C13 H13B 109.389 no . . .
H13A C13 H13B 108.004 no . . .
C5 C14 H14 119.317 no . . .
C11 C14 H14 119.322 no . . .
C7 C15 H15A 108.813 no . . .
C7 C15 H15B 108.814 no . . .
C9 C15 H15A 108.798 no . . .
C9 C15 H15B 108.799 no . . .
H15A C15 H15B 107.679 no . . .
C11 C16 H16 119.758 no . . .
C12 C16 H16 119.755 no . . .
C10 C18 H18A 109.282 no . . .
C10 C18 H18B 109.279 no . . .
C19 C18 H18A 109.278 no . . .
C19 C18 H18B 109.278 no . . .
H18A C18 H18B 107.948 no . . .
C18 C19 H19A 108.607 no . . .
C18 C19 H19B 108.606 no . . .
C23 C19 H19A 108.606 no . . .
C23 C19 H19B 108.610 no . . .
H19A C19 H19B 107.566 no . . .
C7 C20 H20A 108.927 no . . .
C7 C20 H20B 108.924 no . . .
C24 C20 H20A 108.931 no . . .
C24 C20 H20B 108.933 no . . .
H20A C20 H20B 107.743 no . . .
C24 C21 H21A 108.664 no . . .
C24 C21 H21B 108.663 no . . .
C25 C21 H21A 108.659 no . . .
C25 C21 H21B 108.664 no . . .
H21A C21 H21B 107.603 no . . .
C17 C22 H22A 109.475 no . . .
C17 C22 H22B 109.466 no . . .
C17 C22 H22C 109.468 no . . .
H22A C22 H22B 109.473 no . . .
H22A C22 H22C 109.473 no . . .
H22B C22 H22C 109.472 no . . .
C19 C23 H23A 108.341 no . . .
C19 C23 H23B 108.338 no . . .
C29 C23 H23A 108.348 no . . .
C29 C23 H23B 108.350 no . . .
H23A C23 H23B 107.431 no . . .
C20 C24 H24A 108.315 no . . .
C20 C24 H24B 108.318 no . . .
C21 C24 H24A 108.320 no . . .
C21 C24 H24B 108.324 no . . .
H24A C24 H24B 107.410 no . . .
C21 C25 H25A 108.753 no . . .
C21 C25 H25B 108.752 no . . .
C28 C25 H25A 108.753 no . . .
C28 C25 H25B 108.755 no . . .
H25A C25 H25B 107.644 no . . .
C25 C28 H28A 108.326 no . . .
C25 C28 H28B 108.333 no . . .
C29 C28 H28A 108.325 no . . .
C29 C28 H28B 108.327 no . . .
H28A C28 H28B 107.414 no . . .
C23 C29 H29A 108.092 no . . .
C23 C29 H29B 108.100 no . . .
C28 C29 H29A 108.100 no . . .
C28 C29 H29B 108.111 no . . .
H29A C29 H29B 107.298 no . . .

loop_
_geom_bond_atom_site_label_1
_geom_bond_atom_site_label_2
_geom_bond_distance
_geom_bond_publ_flag
_geom_bond_site_symmetry_1
_geom_bond_site_symmetry_2
Br1 C10 1.925(4) yes . .
O8 C17 1.210(6) yes . .
C4 C10 1.323(5) yes . .
C4 C11 1.487(5) yes . .
C4 C13 1.519(6) yes . .
C5 C6 1.399(6) yes . .
C5 C14 1.384(6) yes . .
C6 C12 1.390(5) yes . .
C6 C17 1.489(6) yes . .
C7 C15 1.530(6) yes . .
C7 C20 1.524(6) yes . .
C9 C13 1.519(5) yes . .
C9 C15 1.523(6) yes . .
C10 C18 1.508(6) yes . .
C11 C14 1.395(5) yes . .
C11 C16 1.406(6) yes . .
C12 C16 1.380(6) yes . .
C17 C22 1.498(6) yes . .
C18 C19 1.529(6) yes . .
C19 C23 1.533(7) yes . .
C20 C24 1.513(7) yes . .
C21 C24 1.519(7) yes . .
C21 C25 1.559(8) yes . .
C23 C29 1.508(8) yes . .
C25 C28 1.507(8) yes . .
C28 C29 1.524(8) yes . .
C5 H5 0.930 no . .
C7 H7A 0.970 no . .
C7 H7B 0.970 no . .
C9 H9A 0.970 no . .
C9 H9B 0.970 no . .
C12 H12 0.930 no . .
C13 H13A 0.970 no . .
C13 H13B 0.970 no . .
C14 H14 0.930 no . .
C15 H15A 0.970 no . .
C15 H15B 0.970 no . .
C16 H16 0.930 no . .
C18 H18A 0.970 no . .
C18 H18B 0.970 no . .
C19 H19A 0.970 no . .
C19 H19B 0.970 no . .
C20 H20A 0.970 no . .
C20 H20B 0.970 no . .
C21 H21A 0.970 no . .
C21 H21B 0.970 no . .
C22 H22A 0.960 no . .
C22 H22B 0.960 no . .
C22 H22C 0.960 no . .
C23 H23A 0.970 no . .
C23 H23B 0.970 no . .
C24 H24A 0.970 no . .
C24 H24B 0.970 no . .
C25 H25A 0.970 no . .
C25 H25B 0.970 no . .
C28 H28A 0.970 no . .
C28 H28B 0.970 no . .
C29 H29A 0.970 no . .
C29 H29B 0.970 no . .

loop_
_geom_contact_atom_site_label_1
_geom_contact_atom_site_label_2
_geom_contact_distance
_geom_contact_publ_flag
_geom_contact_site_symmetry_1
_geom_contact_site_symmetry_2
Br1 C11 3.151(4) no . .
Br1 C16 3.347(4) no . .
Br1 C19 3.510(4) no . .
O8 C12 2.805(5) no . .
C4 C19 3.433(5) no . .
C5 C16 2.777(5) no . .
C5 C22 2.986(6) no . .
C6 C11 2.812(5) no . .
C9 C10 3.341(6) no . .
C9 C11 3.225(6) no . .
C9 C20 3.148(6) no . .
C10 C14 3.560(5) no . .
C10 C16 3.191(6) no . .
C12 C14 2.762(6) no . .
C13 C14 3.140(5) no . .
C13 C16 3.552(6) no . .
C13 C18 3.068(6) no . .
C15 C24 3.186(6) no . .
C18 C29 3.108(6) no . .
C19 C28 3.129(7) no . .
C20 C25 3.197(7) no . .
C23 C25 3.161(8) no . .
C24 C28 3.070(8) no . .
O8 C5 3.498(5) no . 4_555
O8 C22 3.341(6) no . 4_555
C5 O8 3.498(5) no . 4_554
C6 C7 3.518(6) no . 2_656
C7 C6 3.518(6) no . 2_646
C22 O8 3.341(6) no . 4_554
Br1 H16 3.1762 no . .
Br1 H18A 2.8124 no . .
Br1 H19B 3.1009 no . .
O8 H12 2.5215 no . .
O8 H22A 2.4311 no . .
O8 H22B 2.9664 no . .
O8 H22C 2.9487 no . .
C4 H9A 2.6513 no . .
C4 H9B 2.7034 no . .
C4 H14 2.6597 no . .
C4 H16 2.6692 no . .
C4 H18A 3.2369 no . .
C4 H18B 2.6933 no . .
C4 H19A 3.2883 no . .
C5 H12 3.2394 no . .
C5 H22B 2.8387 no . .
C5 H22C 3.0222 no . .
C6 H14 3.2464 no . .
C6 H16 3.2465 no . .
C6 H22A 3.3661 no . .
C6 H22B 2.7934 no . .
C6 H22C 2.7920 no . .
C7 H9A 2.7955 no . .
C7 H9B 2.6785 no . .
C7 H24A 2.6381 no . .
C7 H24B 2.7711 no . .
C9 H7A 2.7198 no . .
C9 H7B 3.3705 no . .
C9 H18B 3.4624 no . .
C9 H19A 3.1929 no . .
C9 H20A 2.7691 no . .
C9 H28A 3.3902 no . .
C10 H9B 3.1686 no . .
C10 H13A 3.1968 no . .
C10 H13B 2.5876 no . .
C10 H16 3.0715 no . .
C10 H19A 2.7193 no . .
C10 H19B 2.6481 no . .
C11 H5 3.2572 no . .
C11 H9A 2.9102 no . .
C11 H12 3.2537 no . .
C11 H13A 2.5933 no . .
C11 H13B 3.3092 no . .
C12 H5 3.2414 no . .
C13 H14 3.0191 no . .
C13 H15A 2.6683 no . .
C13 H15B 2.7849 no . .
C13 H18B 2.7208 no . .
C13 H19A 3.4400 no . .
C14 H13A 2.7643 no . .
C14 H16 3.2436 no . .
C15 H13A 2.7105 no . .
C15 H13B 2.7611 no . .
C15 H20A 2.6894 no . .
C15 H20B 3.3717 no . .
C15 H24A 2.7977 no . .
C15 H28A 3.5723 no . .
C16 H9A 3.1755 no . .
C16 H14 3.2423 no . .
C17 H5 2.6924 no . .
C17 H12 2.6189 no . .
C18 H9B 3.2996 no . .
C18 H13B 2.7088 no . .
C18 H23A 2.8022 no . .
C18 H23B 3.3861 no . .
C18 H28A 3.1527 no . .
C18 H29B 2.8354 no . .
C19 H9B 3.1534 no . .
C19 H13B 3.5907 no . .
C19 H25A 3.2911 no . .
C19 H28A 2.8285 no . .
C19 H29A 3.3800 no . .
C19 H29B 2.8076 no . .
C20 H9A 3.5440 no . .
C20 H9B 2.7634 no . .
C20 H15A 2.7271 no . .
C20 H15B 3.3755 no . .
C20 H21A 3.3739 no . .
C20 H21B 2.7405 no . .
C20 H25A 2.9482 no . .
C20 H28A 3.2831 no . .
C21 H20A 2.6971 no . .
C21 H20B 2.8247 no . .
C21 H28A 2.8415 no . .
C21 H28B 2.6377 no . .
C22 H5 2.6660 no . .
C23 H18A 2.7331 no . .
C23 H18B 2.8019 no . .
C23 H25A 2.9707 no . .
C23 H25B 3.2506 no . .
C23 H28A 2.7902 no . .
C23 H28B 3.3803 no . .
C24 H7A 3.3454 no . .
C24 H7B 2.6604 no . .
C24 H9B 3.5826 no . .
C24 H15A 2.8563 no . .
C24 H25A 2.8301 no . .
C24 H25B 3.3958 no . .
C24 H28A 2.8499 no . .
C24 H28B 3.1150 no . .
C25 H19A 3.2489 no . .
C25 H20A 2.8168 no . .
C25 H23B 2.9084 no . .
C25 H24A 2.7412 no . .
C25 H24B 3.3979 no . .
C25 H29A 2.7711 no . .
C25 H29B 3.3683 no . .
C28 H18B 3.1599 no . .
C28 H19A 2.8637 no . .
C28 H20A 3.3321 no . .
C28 H21A 2.8140 no . .
C28 H21B 3.3797 no . .
C28 H23A 3.3832 no . .
C28 H23B 2.8203 no . .
C28 H24A 2.7078 no . .
C29 H18A 3.3032 no . .
C29 H18B 2.8307 no . .
C29 H19A 2.8084 no . .
C29 H19B 3.3794 no . .
C29 H25A 2.8548 no . .
C29 H25B 2.6593 no . .
H5 H14 2.3031 no . .
H5 H22B 2.2956 no . .
H5 H22C 2.6759 no . .
H7A H9A 2.6103 no . .
H7A H9B 2.8842 no . .
H7A H15A 2.8311 no . .
H7A H15B 2.3707 no . .
H7A H20A 2.4003 no . .
H7A H20B 2.2680 no . .
H7A H24A 3.5567 no . .
H7A H24B 3.5675 no . .
H7B H9B 3.5840 no . .
H7B H15A 2.3715 no . .
H7B H15B 2.2988 no . .
H7B H20A 2.8247 no . .
H7B H20B 2.3981 no . .
H7B H24A 2.7763 no . .
H7B H24B 2.5494 no . .
H9A H13A 2.3738 no . .
H9A H13B 2.8274 no . .
H9A H15A 2.8233 no . .
H9A H15B 2.3076 no . .
H9A H16 3.1420 no . .
H9A H20A 3.1692 no . .
H9B H13A 2.8276 no . .
H9B H13B 2.3339 no . .
H9B H15A 2.4008 no . .
H9B H15B 2.8234 no . .
H9B H18B 3.1165 no . .
H9B H19A 2.3319 no . .
H9B H20A 2.1382 no . .
H9B H20B 3.5334 no . .
H9B H24A 3.3295 no . .
H9B H25A 3.4827 no . .
H9B H28A 2.7716 no . .
H12 H16 2.2983 no . .
H13A H14 2.4738 no . .
H13A H15A 2.8700 no . .
H13A H15B 2.6016 no . .
H13A H18B 3.5224 no . .
H13B H15A 2.5316 no . .
H13B H15B 3.1267 no . .
H13B H18A 3.4618 no . .
H13B H18B 2.0973 no . .
H13B H19A 3.3086 no . .
H13B H28A 3.0611 no . .
H15A H20A 2.8970 no . .
H15A H24A 2.2169 no . .
H15A H24B 3.2830 no . .
H15A H28A 3.0570 no . .
H15B H20A 3.5937 no . .
H15B H24A 3.5833 no . .
H18A H19A 2.8325 no . .
H18A H19B 2.3885 no . .
H18A H23A 2.6133 no . .
H18A H29B 2.8790 no . .
H18B H19A 2.3335 no . .
H18B H19B 2.8319 no . .
H18B H23A 3.1546 no . .
H18B H28A 2.5746 no . .
H18B H29B 2.4104 no . .
H19A H20A 3.1480 no . .
H19A H23A 2.8257 no . .
H19A H23B 2.3171 no . .
H19A H25A 2.6827 no . .
H19A H28A 2.4124 no . .
H19A H29B 3.1796 no . .
H19B H23A 2.3148 no . .
H19B H23B 2.3378 no . .
H20A H21A 3.5986 no . .
H20A H21B 2.9048 no . .
H20A H24A 2.3952 no . .
H20A H24B 2.8122 no . .
H20A H25A 2.3406 no . .
H20A H28A 2.8269 no . .
H20B H21B 2.6526 no . .
H20B H24A 2.8113 no . .
H20B H24B 2.2894 no . .
H20B H25A 3.2921 no . .
H21A H24A 2.3522 no . .
H21A H24B 2.2781 no . .
H21A H25A 2.8483 no . .
H21A H25B 2.3364 no . .
H21A H28A 3.2429 no . .
H21A H28B 2.5491 no . .
H21B H24A 2.8179 no . .
H21B H24B 2.3556 no . .
H21B H25A 2.3373 no . .
H21B H25B 2.3800 no . .
H21B H28B 3.5439 no . .
H23A H29A 2.3113 no . .
H23A H29B 2.2789 no . .
H23B H25A 2.5799 no . .
H23B H25B 2.8396 no . .
H23B H28A 3.1556 no . .
H23B H29A 2.2811 no . .
H23B H29B 2.8011 no . .
H24A H25A 3.0946 no . .
H24A H25B 3.5965 no . .
H24A H28A 2.3449 no . .
H24A H28B 2.6214 no . .
H25A H28A 2.2559 no . .
H25A H28B 2.7994 no . .
H25A H29A 3.2038 no . .
H25B H28A 2.8002 no . .
H25B H28B 2.4183 no . .
H25B H29A 2.5207 no . .
H25B H29B 3.5436 no . .
H28A H29A 2.8158 no . .
H28A H29B 2.3213 no . .
H28B H29A 2.3192 no . .
H28B H29B 2.2998 no . .
Br1 H9A 2.9903 no . 2_656
Br1 H12 3.1135 no . 3_667
Br1 H14 3.0422 no . 3_666
Br1 H15B 3.4143 no . 2_656
Br1 H16 3.1457 no . 3_667
O8 H5 2.6695 no . 4_555
O8 H7B 3.5057 no . 2_656
O8 H18A 3.1183 no . 2_646
O8 H19B 3.4538 no . 3_667
O8 H21A 3.1616 no . 1_455
O8 H22B 2.3935 no . 4_555
O8 H23A 3.4957 no . 2_646
O8 H23A 3.3325 no . 3_667
C4 H14 3.4497 no . 3_666
C5 H7A 3.1517 no . 2_656
C5 H7B 3.5169 no . 2_656
C5 H12 3.0682 no . 4_554
C5 H18A 3.2106 no . 3_666
C5 H18B 3.5739 no . 3_666
C6 H7A 3.1758 no . 2_656
C6 H7B 2.9278 no . 2_656
C6 H18A 3.4893 no . 2_646
C7 H13B 3.4923 no . 4_555
C7 H22C 3.3217 no . 2_646
C9 H13A 3.5805 no . 4_555
C10 H14 2.9336 no . 3_666
C12 H5 3.3800 no . 4_555
C12 H7A 3.4724 no . 2_656
C12 H7B 3.1970 no . 2_656
C12 H14 3.4988 no . 4_555
C12 H19B 3.3835 no . 3_667
C13 H7A 3.5918 no . 4_554
C13 H9A 3.5632 no . 4_554
C14 H7A 3.4276 no . 2_656
C14 H12 3.3358 no . 4_554
C14 H18A 3.4519 no . 3_666
C15 H19A 3.2305 no . 4_554
C15 H19B 3.4195 no . 4_554
C16 H13A 3.5896 no . 4_555
C17 H5 3.5147 no . 4_555
C17 H7B 2.9990 no . 2_656
C17 H18A 3.2850 no . 2_646
C17 H22B 3.5988 no . 4_555
C17 H23A 3.3488 no . 2_646
C18 H5 3.1917 no . 3_666
C18 H14 3.3716 no . 3_666
C19 H7B 3.5429 no . 4_555
C19 H15A 3.3996 no . 4_555
C19 H15B 3.4046 no . 4_555
C20 H13B 3.3473 no . 4_555
C20 H22C 3.2595 no . 2_646
C21 H22A 3.4675 no . 1_655
C21 H22A 3.3465 no . 4_655
C21 H22B 3.4275 no . 4_655
C21 H28B 3.4865 no . 4_555
C21 H29A 3.4890 no . 2_746
C22 H7B 3.3688 no . 2_656
C22 H20B 3.5944 no . 2_656
C22 H21A 3.4881 no . 1_455
C22 H21B 3.0109 no . 4_454
C22 H23A 3.1720 no . 2_646
C22 H28B 3.4829 no . 1_455
C23 H25B 3.3410 no . 3_767
C24 H25A 3.3627 no . 4_554
C24 H29A 3.2378 no . 2_746
C25 H24A 3.4025 no . 4_555
C28 H20B 3.4305 no . 4_554
C28 H21B 3.5682 no . 4_554
C28 H22A 3.4392 no . 1_655
C29 H21A 3.4721 no . 2_756
C29 H24B 3.2808 no . 2_756
H5 O8 2.6695 no . 4_554
H5 C12 3.3800 no . 4_554
H5 C17 3.5147 no . 4_554
H5 C18 3.1917 no . 3_666
H5 H7A 3.4735 no . 2_656
H5 H12 2.7622 no . 4_554
H5 H18A 2.5202 no . 3_666
H5 H18B 3.0853 no . 3_666
H7A C5 3.1517 no . 2_646
H7A C6 3.1758 no . 2_646
H7A C12 3.4724 no . 2_646
H7A C13 3.5918 no . 4_555
H7A C14 3.4276 no . 2_646
H7A H5 3.4735 no . 2_646
H7A H13A 3.5301 no . 4_555
H7A H13B 2.8392 no . 4_555
H7A H18B 3.3935 no . 4_555
H7A H22C 3.3730 no . 2_646
H7B O8 3.5057 no . 2_646
H7B C5 3.5169 no . 2_646
H7B C6 2.9278 no . 2_646
H7B C12 3.1970 no . 2_646
H7B C17 2.9990 no . 2_646
H7B C19 3.5429 no . 4_554
H7B C22 3.3688 no . 2_646
H7B H12 3.3599 no . 2_646
H7B H19A 3.4423 no . 4_554
H7B H19B 2.9096 no . 4_554
H7B H22C 2.8142 no . 2_646
H7B H23B 3.3367 no . 4_554
H9A Br1 2.9903 no . 2_646
H9A C13 3.5632 no . 4_555
H9A H13A 2.8733 no . 4_555
H9A H13B 3.3432 no . 4_555
H9B H13A 3.3872 no . 4_555
H9B H13B 3.4221 no . 4_555
H9B H15A 3.2003 no . 4_555
H9B H15B 3.5242 no . 4_555
H12 Br1 3.1135 no . 3_667
H12 C5 3.0682 no . 4_555
H12 C14 3.3358 no . 4_555
H12 H5 2.7622 no . 4_555
H12 H7B 3.3599 no . 2_656
H12 H14 3.2124 no . 4_555
H12 H19B 2.7615 no . 3_667
H13A C9 3.5805 no . 4_554
H13A C16 3.5896 no . 4_554
H13A H7A 3.5301 no . 4_554
H13A H9A 2.8733 no . 4_554
H13A H9B 3.3872 no . 4_554
H13A H16 3.0334 no . 4_554
H13B C7 3.4923 no . 4_554
H13B C20 3.3473 no . 4_554
H13B H7A 2.8392 no . 4_554
H13B H9A 3.3432 no . 4_554
H13B H9B 3.4221 no . 4_554
H13B H20A 2.9402 no . 4_554
H13B H20B 3.1469 no . 4_554
H14 Br1 3.0422 no . 3_666
H14 C4 3.4497 no . 3_666
H14 C10 2.9336 no . 3_666
H14 C12 3.4988 no . 4_554
H14 C18 3.3716 no . 3_666
H14 H12 3.2124 no . 4_554
H14 H18A 3.0068 no . 3_666
H14 H18B 3.5525 no . 3_666
H15A C19 3.3996 no . 4_554
H15A H9B 3.2003 no . 4_554
H15A H19A 2.6840 no . 4_554
H15A H19B 3.2635 no . 4_554
H15A H20A 2.9452 no . 4_554
H15A H25A 3.1249 no . 4_554
H15B Br1 3.4143 no . 2_646
H15B C19 3.4046 no . 4_554
H15B H9B 3.5242 no . 4_554
H15B H16 2.9718 no . 4_554
H15B H19A 2.9422 no . 4_554
H15B H19B 2.9373 no . 4_554
H16 Br1 3.1457 no . 3_667
H16 H13A 3.0334 no . 4_555
H16 H15B 2.9718 no . 4_555
H18A O8 3.1183 no . 2_656
H18A C5 3.2106 no . 3_666
H18A C6 3.4893 no . 2_656
H18A C14 3.4519 no . 3_666
H18A C17 3.2850 no . 2_656
H18A H5 2.5202 no . 3_666
H18A H14 3.0068 no . 3_666
H18B C5 3.5739 no . 3_666
H18B H5 3.0853 no . 3_666
H18B H7A 3.3935 no . 4_554
H18B H14 3.5525 no . 3_666
H18B H20B 3.0154 no . 4_554
H19A C15 3.2305 no . 4_555
H19A H7B 3.4423 no . 4_555
H19A H15A 2.6840 no . 4_555
H19A H15B 2.9422 no . 4_555
H19B O8 3.4538 no . 3_667
H19B C12 3.3835 no . 3_667
H19B C15 3.4195 no . 4_555
H19B H7B 2.9096 no . 4_555
H19B H12 2.7615 no . 3_667
H19B H15A 3.2635 no . 4_555
H19B H15B 2.9373 no . 4_555
H20A H13B 2.9402 no . 4_555
H20A H15A 2.9452 no . 4_555
H20A H24A 3.5735 no . 4_555
H20A H28A 3.4646 no . 4_555
H20B C22 3.5944 no . 2_646
H20B C28 3.4305 no . 4_555
H20B H13B 3.1469 no . 4_555
H20B H18B 3.0154 no . 4_555
H20B H22C 2.6466 no . 2_646
H20B H28A 3.1078 no . 4_555
H20B H28B 3.0609 no . 4_555
H20B H29B 2.9723 no . 4_555
H21A O8 3.1616 no . 1_655
H21A C22 3.4881 no . 1_655
H21A C29 3.4721 no . 2_746
H21A H22A 2.6392 no . 1_655
H21A H22A 3.4835 no . 4_655
H21A H22B 3.1230 no . 4_655
H21A H23A 3.4276 no . 2_746
H21A H29A 3.0039 no . 2_746
H21A H29B 3.1048 no . 2_746
H21B C22 3.0109 no . 4_655
H21B C28 3.5682 no . 4_555
H21B H22A 2.5548 no . 4_655
H21B H22B 2.9465 no . 4_655
H21B H22C 3.0405 no . 4_655
H21B H28B 2.6478 no . 4_555
H21B H29B 3.5135 no . 2_746
H22A C21 3.4675 no . 1_455
H22A C21 3.3465 no . 4_454
H22A C28 3.4392 no . 1_455
H22A H21A 2.6392 no . 1_455
H22A H21A 3.4835 no . 4_454
H22A H21B 2.5548 no . 4_454
H22A H23A 3.0741 no . 2_646
H22A H25B 3.4881 no . 1_455
H22A H25B 3.3392 no . 4_454
H22A H28B 2.6119 no . 1_455
H22B O8 2.3935 no . 4_554
H22B C17 3.5988 no . 4_554
H22B C21 3.4275 no . 4_454
H22B H21A 3.1230 no . 4_454
H22B H21B 2.9465 no . 4_454
H22B H23A 2.7207 no . 2_646
H22B H25B 3.3360 no . 4_454
H22C C7 3.3217 no . 2_656
H22C C20 3.2595 no . 2_656
H22C H7A 3.3730 no . 2_656
H22C H7B 2.8142 no . 2_656
H22C H20B 2.6466 no . 2_656
H22C H21B 3.0405 no . 4_454
H22C H24B 3.1017 no . 2_656
H22C H28B 3.5833 no . 1_455
H22C H29B 3.1896 no . 3_666
H23A O8 3.4957 no . 2_656
H23A O8 3.3325 no . 3_667
H23A C17 3.3488 no . 2_656
H23A C22 3.1720 no . 2_656
H23A H21A 3.4276 no . 2_756
H23A H22A 3.0741 no . 2_656
H23A H22B 2.7207 no . 2_656
H23A H25B 2.9492 no . 3_767
H23B H7B 3.3367 no . 4_555
H23B H24A 3.3949 no . 4_555
H23B H24B 3.0973 no . 4_555
H23B H25B 2.9365 no . 3_767
H23B H29A 3.0999 no . 3_767
H24A C25 3.4025 no . 4_554
H24A H20A 3.5735 no . 4_554
H24A H23B 3.3949 no . 4_554
H24A H25A 2.5544 no . 4_554
H24A H25B 3.4689 no . 4_554
H24A H29A 3.5361 no . 2_746
H24B C29 3.2808 no . 2_746
H24B H22C 3.1017 no . 2_646
H24B H23B 3.0973 no . 4_554
H24B H25A 3.3485 no . 4_554
H24B H29A 2.4200 no . 2_746
H24B H29B 3.3344 no . 2_746
H25A C24 3.3627 no . 4_555
H25A H15A 3.1249 no . 4_555
H25A H24A 2.5544 no . 4_555
H25A H24B 3.3485 no . 4_555
H25A H28B 3.3796 no . 4_555
H25B C23 3.3410 no . 3_767
H25B H22A 3.4881 no . 1_655
H25B H22A 3.3392 no . 4_655
H25B H22B 3.3360 no . 4_655
H25B H23A 2.9492 no . 3_767
H25B H23B 2.9365 no . 3_767
H25B H24A 3.4689 no . 4_555
H25B H29A 3.2285 no . 3_767
H28A H20A 3.4646 no . 4_554
H28A H20B 3.1078 no . 4_554
H28B C21 3.4865 no . 4_554
H28B C22 3.4829 no . 1_655
H28B H20B 3.0609 no . 4_554
H28B H21B 2.6478 no . 4_554
H28B H22A 2.6119 no . 1_655
H28B H22C 3.5833 no . 1_655
H28B H25A 3.3796 no . 4_554
H29A C21 3.4890 no . 2_756
H29A C24 3.2378 no . 2_756
H29A H21A 3.0039 no . 2_756
H29A H23B 3.0999 no . 3_767
H29A H24A 3.5361 no . 2_756
H29A H24B 2.4200 no . 2_756
H29A H25B 3.2285 no . 3_767
H29B H20B 2.9723 no . 4_554
H29B H21A 3.1048 no . 2_756
H29B H21B 3.5135 no . 2_756
H29B H22C 3.1896 no . 3_666
H29B H24B 3.3344 no . 2_756

loop_
_geom_torsion_atom_site_label_1
_geom_torsion_atom_site_label_2
_geom_torsion_atom_site_label_3
_geom_torsion_atom_site_label_4
_geom_torsion
_geom_torsion_publ_flag
_geom_torsion_site_symmetry_1
_geom_torsion_site_symmetry_2
_geom_torsion_site_symmetry_3
_geom_torsion_site_symmetry_4
C10 C4 C11 C14 120.3(4) no . . . .
C10 C4 C11 C16 -63.2(5) no . . . .
C11 C4 C10 Br1 -5.8(5) no . . . .
C11 C4 C10 C18 172.3(3) no . . . .
C10 C4 C13 C9 94.4(4) no . . . .
C13 C4 C10 Br1 178.9(3) no . . . .
C13 C4 C10 C18 -3.0(6) no . . . .
C11 C4 C13 C9 -81.4(4) no . . . .
C13 C4 C11 C14 -64.0(4) no . . . .
C13 C4 C11 C16 112.5(4) no . . . .
C6 C5 C14 C11 -1.8(6) no . . . .
C14 C5 C6 C12 -0.3(5) no . . . .
C14 C5 C6 C17 178.6(3) no . . . .
C5 C6 C12 C16 1.9(6) no . . . .
C5 C6 C17 O8 164.9(4) no . . . .
C5 C6 C17 C22 -17.1(6) no . . . .
C12 C6 C17 O8 -16.2(6) no . . . .
C12 C6 C17 C22 161.8(3) no . . . .
C17 C6 C12 C16 -177.1(3) no . . . .
C15 C7 C20 C24 -70.8(5) no . . . .
C20 C7 C15 C9 -65.2(5) no . . . .
C13 C9 C15 C7 171.6(3) no . . . .
C15 C9 C13 C4 176.4(3) no . . . .
Br1 C10 C18 C19 82.7(3) no . . . .
C4 C10 C18 C19 -95.5(5) no . . . .
C4 C11 C14 C5 179.1(3) no . . . .
C4 C11 C16 C12 -177.5(3) no . . . .
C14 C11 C16 C12 -0.9(5) no . . . .
C16 C11 C14 C5 2.5(5) no . . . .
C6 C12 C16 C11 -1.2(6) no . . . .
C10 C18 C19 C23 -175.0(3) no . . . .
C18 C19 C23 C29 -56.2(5) no . . . .
C7 C20 C24 C21 170.5(4) no . . . .
C24 C21 C25 C28 -54.4(6) no . . . .
C25 C21 C24 C20 -65.3(6) no . . . .
C19 C23 C29 C28 -55.2(6) no . . . .
C21 C25 C28 C29 -165.5(4) no . . . .
C25 C28 C29 C23 -59.9(6) no . . . .
